data_4308770
loop_
_publ_author_name
'Maria B. Ezhova'
'Brian O. Patrick'
'Kapila N. Sereviratne'
'Brian R. James'
'Francis J. Waller'
'Michael E. Ford'

_publ_section_title
;
Interactions of Rh(III)-Dihydrido-Bis(phosphine) Complexes with
Semicarbazones
;
_journal_name_full 'Inorganic Chemistry'
_journal_page_first 1482
_journal_page_last 1491
_journal_paper_doi 10.1021/ic0489185
_journal_volume 44
_journal_year 2005
_chemical_formula_sum 'C48 H49 Cl4 F6 N3 O P3 Rh'
_chemical_formula_weight 1135.56
_space_group_IT_number 2
_symmetry_cell_setting triclinic
_symmetry_Int_Tables_number 2
_symmetry_space_group_name_Hall '-P 1'
_symmetry_space_group_name_H-M 'P -1'
_audit_creation_date 2004-08-04
_audit_creation_method 'by teXsan v1.8'
_cell_angle_alpha 97.986(2)
_cell_angle_beta 104.637(1)
_cell_angle_gamma 98.751(2)
_cell_formula_units_Z 2
_cell_length_a 12.7688(6)
_cell_length_b 14.4322(8)
_cell_length_c 14.842(1)
_cell_measurement_reflns_used 13307
_cell_measurement_temperature 198.2
_cell_measurement_theta_max 30.07
_cell_measurement_theta_min 2.34
_cell_volume 2570.2(3)
_computing_cell_refinement 'd*TREK (MSC, 1996-1998)'
_computing_data_collection 'd*TREK (MSC, 1996-1998)'
_computing_data_reduction 'd*TREK (MSC, 1996-1998)'
_computing_publication_material 'teXsan (MSC, 1992-1997)'
_computing_structure_refinement 'teXsan (MSC, 1992-1997)'
_computing_structure_solution
;
SIR97 (Altomare, et. al. 1998)
;
_diffrn_ambient_temperature 198.2
_diffrn_detector_area_resol_mean 11.76
_diffrn_measured_fraction_theta_full 30.07
_diffrn_measured_fraction_theta_max 0.754
_diffrn_measurement_device_type 'Rigaku/ADSC CCD'
_diffrn_measurement_method 'area detector'
_diffrn_orient_matrix_UB_11 0.00000
_diffrn_orient_matrix_UB_12 0.00000
_diffrn_orient_matrix_UB_13 0.00000
_diffrn_orient_matrix_UB_21 0.00000
_diffrn_orient_matrix_UB_22 0.00000
_diffrn_orient_matrix_UB_23 0.00000
_diffrn_orient_matrix_UB_31 0.00000
_diffrn_orient_matrix_UB_32 0.00000
_diffrn_orient_matrix_UB_33 0.00000
_diffrn_radiation_detector CCD
_diffrn_radiation_monochromator graphite
_diffrn_radiation_source 'X-ray tube'
_diffrn_radiation_type 'Mo K\a'
_diffrn_radiation_wavelength 0.7107
_diffrn_reflns_av_R_equivalents 0.04430
_diffrn_reflns_av_sigmaI/netI 0.100
_diffrn_reflns_limit_h_max 13
_diffrn_reflns_limit_h_min -17
_diffrn_reflns_limit_k_max 16
_diffrn_reflns_limit_k_min -19
_diffrn_reflns_limit_l_max 20
_diffrn_reflns_limit_l_min -17
_diffrn_reflns_number 23670
_diffrn_reflns_reduction_process 'Lp corrections applied'
_diffrn_reflns_theta_full 0.754
_diffrn_reflns_theta_max 30.07
_diffrn_reflns_theta_min 2.34
_diffrn_standards_decay_% 0.00
_diffrn_standards_interval_count 0
_diffrn_standards_number 0
_exptl_absorpt_coefficient_mu 0.693
_exptl_absorpt_correction_T_max 1.000
_exptl_absorpt_correction_T_min 0.775
_exptl_absorpt_correction_type multi-scan
_exptl_crystal_colour clear
_exptl_crystal_density_diffrn 1.467
_exptl_crystal_density_meas ?
_exptl_crystal_description prism
_exptl_crystal_F_000 1156.00
_exptl_crystal_size_max 0.35
_exptl_crystal_size_mid 0.20
_exptl_crystal_size_min 0.10
_refine_diff_density_max 0.75
_refine_diff_density_min -0.85
_refine_ls_extinction_method none
_refine_ls_goodness_of_fit_all 1.262
_refine_ls_goodness_of_fit_ref 1.262
_refine_ls_hydrogen_treatment mixed
_refine_ls_matrix_type full
_refine_ls_number_constraints 0
_refine_ls_number_parameters 631
_refine_ls_number_reflns 11351
_refine_ls_number_restraints 21
_refine_ls_R_factor_all 0.0666
_refine_ls_R_factor_gt 0.039
_refine_ls_shift/su_max 0.0090
_refine_ls_shift/su_mean 0.0006
_refine_ls_structure_factor_coef Fsqd
_refine_ls_weighting_details 'w = 1/[\s^2^(Fo^2^)]'
_refine_ls_weighting_scheme sigma
_refine_ls_wR_factor_all 0.1090
_refine_ls_wR_factor_ref 0.1090
_reflns_number_gt 8105
_reflns_number_total 11351
_reflns_threshold_expression I>3.00\s(I)
_cod_data_source_file ic0489185si20040806_022810.cif
_cod_data_source_block bj334/MBE-550
_cod_original_cell_volume 2570.1(3)
_cod_original_sg_symbol_H-M 'P -1 '
_cod_original_formula_sum 'C48 H49 Cl4 F6 N3 O P3 Rh '
_cod_database_code 4308770

loop_
_symmetry_equiv_pos_as_xyz
'   +x,   +y,   +z'
'   -x,   -y,   -z'

loop_
_atom_site_label
_atom_site_fract_x
_atom_site_fract_y
_atom_site_fract_z
_atom_site_U_iso_or_equiv
_atom_site_occupancy
_atom_site_refinement_flags
_atom_site_adp_type
_atom_site_calc_flag
_atom_site_calc_attached_atom
Rh(1) 0.58276(1) 0.26399(1) 0.65563(1) 0.02312(4) 1.000 . Uani d ?
Cl(1A) 0.7453(1) -0.0569(2) 1.0314(1) 0.1098(7) 0.900 . Uani d ?
Cl(1B) 0.708(1) -0.150(2) 0.995(1) 0.127(3) 0.100 . Uani d ?
Cl(2A) 0.7911(3) -0.2444(1) 1.0214(2) 0.169(1) 0.900 . Uani d ?
Cl(2B) 0.873(2) -0.211(2) 1.098(2) 0.141(6) 0.100 . Uani d ?
Cl(3) 1.0773(2) -0.4147(1) 0.6588(1) 0.1166(6) 1.000 . Uani d ?
Cl(4) 1.1662(1) -0.2464(1) 0.7988(1) 0.1510(7) 1.000 . Uani d ?
P(1) 0.45629(5) 0.24769(5) 0.74143(5) 0.0242(2) 1.000 . Uani d ?
P(2) 0.68000(5) 0.31217(5) 0.55352(5) 0.0251(2) 1.000 . Uani d ?
P(3) 0.87712(7) -0.09436(6) 0.75406(7) 0.0449(2) 1.000 . Uani d ?
F(1) 0.7830(2) -0.0594(2) 0.7965(2) 0.0657(7) 1.000 . Uani d ?
F(2) 0.7805(2) -0.1456(1) 0.6601(2) 0.0637(6) 1.000 . Uani d ?
F(3) 0.8858(2) 0.0010(1) 0.7107(2) 0.0700(7) 1.000 . Uani d ?
F(4) 0.9640(2) -0.1268(2) 0.7047(2) 0.097(1) 1.000 . Uani d ?
F(5) 0.9673(2) -0.0423(2) 0.8464(2) 0.1028(9) 1.000 . Uani d ?
F(6) 0.8635(2) -0.1886(1) 0.7953(2) 0.0761(8) 1.000 . Uani d ?
O(1) 0.5494(1) 0.1110(1) 0.5876(1) 0.0269(4) 1.000 . Uani d ?
N(1) 0.6005(2) -0.0294(2) 0.6039(2) 0.0384(6) 1.000 . Uani d ?
N(2) 0.6859(2) 0.1035(2) 0.7172(2) 0.0333(6) 1.000 . Uani d ?
N(3) 0.7083(2) 0.2026(2) 0.7446(2) 0.0300(5) 1.000 . Uani d ?
C(1) 0.4026(2) 0.3544(2) 0.7733(2) 0.0309(7) 1.000 . Uani d ?
C(2) 0.4621(3) 0.4452(2) 0.7804(3) 0.063(1) 1.000 . Uani d ?
C(3) 0.4226(4) 0.5248(3) 0.8063(4) 0.085(2) 1.000 . Uani d ?
C(4) 0.3220(3) 0.5161(3) 0.8254(3) 0.073(1) 1.000 . Uani d ?
C(5) 0.2627(3) 0.4285(3) 0.8189(3) 0.065(1) 1.000 . Uani d ?
C(6) 0.3018(3) 0.3476(2) 0.7929(3) 0.0487(9) 1.000 . Uani d ?
C(7) 0.3326(2) 0.1559(2) 0.6835(2) 0.0275(6) 1.000 . Uani d ?
C(8) 0.2948(2) 0.1348(2) 0.5856(2) 0.0339(7) 1.000 . Uani d ?
C(9) 0.2005(3) 0.0647(2) 0.5412(2) 0.0446(9) 1.000 . Uani d ?
C(10) 0.1457(2) 0.0154(2) 0.5938(2) 0.0443(8) 1.000 . Uani d ?
C(11) 0.1825(2) 0.0362(2) 0.6912(2) 0.0414(8) 1.000 . Uani d ?
C(12) 0.2753(2) 0.1061(2) 0.7358(2) 0.0356(8) 1.000 . Uani d ?
C(13) 0.5031(2) 0.2097(2) 0.8549(2) 0.0285(6) 1.000 . Uani d ?
C(14) 0.5201(3) 0.2668(2) 0.9425(2) 0.0404(8) 1.000 . Uani d ?
C(15) 0.5604(3) 0.2329(3) 1.0253(2) 0.0528(9) 1.000 . Uani d ?
C(16) 0.5818(3) 0.1431(3) 1.0213(2) 0.0540(9) 1.000 . Uani d ?
C(17) 0.5640(3) 0.0849(2) 0.9347(2) 0.0477(9) 1.000 . Uani d ?
C(18) 0.5260(2) 0.1184(2) 0.8527(2) 0.0367(7) 1.000 . Uani d ?
C(19) 0.6093(2) 0.2540(2) 0.4312(2) 0.0294(6) 1.000 . Uani d ?
C(20) 0.5066(2) 0.2751(2) 0.3889(2) 0.0364(7) 1.000 . Uani d ?
C(21) 0.4503(2) 0.2335(2) 0.2956(2) 0.0448(8) 1.000 . Uani d ?
C(22) 0.4928(3) 0.1692(3) 0.2450(2) 0.055(1) 1.000 . Uani d ?
C(23) 0.5923(3) 0.1457(3) 0.2870(2) 0.058(1) 1.000 . Uani d ?
C(24) 0.6510(2) 0.1884(2) 0.3798(2) 0.0426(8) 1.000 . Uani d ?
C(25) 0.6987(2) 0.4390(2) 0.5487(2) 0.0308(6) 1.000 . Uani d ?
C(26) 0.6934(2) 0.4721(2) 0.4640(2) 0.0415(8) 1.000 . Uani d ?
C(27) 0.7153(3) 0.5704(2) 0.4655(3) 0.055(1) 1.000 . Uani d ?
C(28) 0.7437(3) 0.6338(2) 0.5487(3) 0.056(1) 1.000 . Uani d ?
C(29) 0.7504(3) 0.6019(2) 0.6330(3) 0.056(1) 1.000 . Uani d ?
C(30) 0.7271(2) 0.5045(2) 0.6331(2) 0.0411(8) 1.000 . Uani d ?
C(31) 0.8205(2) 0.2898(2) 0.5712(2) 0.0303(7) 1.000 . Uani d ?
C(32) 0.9073(2) 0.3589(2) 0.5687(3) 0.0468(9) 1.000 . Uani d ?
C(33) 1.0132(3) 0.3392(3) 0.5836(3) 0.064(1) 1.000 . Uani d ?
C(34) 1.0328(2) 0.2519(3) 0.6018(3) 0.055(1) 1.000 . Uani d ?
C(35) 0.9478(2) 0.1830(2) 0.6059(2) 0.0439(9) 1.000 . Uani d ?
C(36) 0.8426(2) 0.2020(2) 0.5896(2) 0.0351(7) 1.000 . Uani d ?
C(37) 0.6091(2) 0.0630(2) 0.6335(2) 0.0263(6) 1.000 . Uani d ?
C(38) 0.7938(3) 0.2405(3) 0.8132(2) 0.0540(9) 1.000 . Uani d ?
C(39) 0.8219(3) 0.3462(2) 0.8409(2) 0.0480(8) 1.000 . Uani d ?
C(40) 0.7620(3) 0.3959(3) 0.8879(3) 0.059(1) 1.000 . Uani d ?
C(41) 0.7930(4) 0.4942(3) 0.9152(3) 0.072(1) 1.000 . Uani d ?
C(42) 0.8845(4) 0.5417(3) 0.8972(3) 0.081(1) 1.000 . Uani d ?
C(43) 0.9444(4) 0.4925(4) 0.8513(3) 0.080(1) 1.000 . Uani d ?
C(44) 0.9147(3) 0.3952(3) 0.8233(3) 0.066(1) 1.000 . Uani d ?
C(45A) 0.8912(8) 0.2006(7) 0.8586(8) 0.052(2) 0.500 D Uani d ?
C(46A) 0.864(1) 0.175(1) 0.9441(9) 0.075(4) 0.500 D Uani d ?
C(47) 0.8388(4) -0.1262(4) 1.0230(4) 0.091(1) 1.000 D Uani d ?
C(48) 1.0739(4) -0.2975(4) 0.6917(4) 0.104(2) 1.000 . Uani d ?
C(45B) 0.8496(9) 0.1752(8) 0.8777(9) 0.083(3) 0.500 D Uani d ?
C(46B) 0.889(1) 0.2127(8) 0.9818(8) 0.072(3) 0.500 D Uani d ?
H(1) 0.4935 0.3008 0.5897 0.000 1.000 . Uiso c ?
H(2) 0.6087 0.3613 0.7031 0.000 1.000 . Uiso c ?
H(3) 0.5530 -0.0564 0.5533 0.000 1.000 . Uiso c ?
H(4) 0.6403 -0.0594 0.6310 0.000 1.000 . Uiso c ?
H(5) 0.7278 0.0742 0.7448 0.000 1.000 . Uiso c ?
H(6) 0.5338 0.4525 0.7667 0.076 1.000 . Uiso c ?
H(7) 0.4661 0.5884 0.8110 0.102 1.000 . Uiso c ?
H(8) 0.2936 0.5731 0.8437 0.087 1.000 . Uiso c ?
H(9) 0.1910 0.4221 0.8327 0.078 1.000 . Uiso c ?
H(10) 0.2575 0.2846 0.7884 0.058 1.000 . Uiso c ?
H(11) 0.3341 0.1690 0.5475 0.041 1.000 . Uiso c ?
H(12) 0.1732 0.0506 0.4719 0.053 1.000 . Uiso c ?
H(13) 0.0805 -0.0346 0.5620 0.053 1.000 . Uiso c ?
H(14) 0.1430 0.0015 0.7289 0.050 1.000 . Uiso c ?
H(15) 0.3011 0.1208 0.8052 0.043 1.000 . Uiso c ?
H(16) 0.5037 0.3311 0.9461 0.048 1.000 . Uiso c ?
H(17) 0.5734 0.2740 1.0870 0.063 1.000 . Uiso c ?
H(18) 0.6100 0.1198 1.0799 0.065 1.000 . Uiso c ?
H(19) 0.5785 0.0199 0.9318 0.057 1.000 . Uiso c ?
H(20) 0.5148 0.0771 0.7915 0.044 1.000 . Uiso c ?
H(21) 0.4745 0.3193 0.4251 0.044 1.000 . Uiso c ?
H(22) 0.3797 0.2501 0.2657 0.054 1.000 . Uiso c ?
H(23) 0.4526 0.1401 0.1792 0.066 1.000 . Uiso c ?
H(24) 0.6217 0.0988 0.2513 0.069 1.000 . Uiso c ?
H(25) 0.7221 0.1720 0.4088 0.051 1.000 . Uiso c ?
H(26) 0.6745 0.4268 0.4040 0.050 1.000 . Uiso c ?
H(27) 0.7099 0.5939 0.4059 0.066 1.000 . Uiso c ?
H(28) 0.7596 0.7024 0.5488 0.068 1.000 . Uiso c ?
H(29) 0.7716 0.6478 0.6928 0.067 1.000 . Uiso c ?
H(30) 0.7307 0.4820 0.6930 0.049 1.000 . Uiso c ?
H(31) 0.8942 0.4218 0.5564 0.056 1.000 . Uiso c ?
H(32) 1.0741 0.3882 0.5812 0.077 1.000 . Uiso c ?
H(33) 1.1075 0.2385 0.6120 0.066 1.000 . Uiso c ?
H(34) 0.9618 0.1210 0.6202 0.053 1.000 . Uiso c ?
H(35) 0.7819 0.1522 0.5912 0.042 1.000 . Uiso c ?
H(36) 0.6974 0.3619 0.9021 0.070 1.000 . Uiso c ?
H(37) 0.7492 0.5298 0.9475 0.087 1.000 . Uiso c ?
H(38) 0.9069 0.6110 0.9174 0.097 1.000 . Uiso c ?
H(39) 1.0094 0.5269 0.8380 0.096 1.000 . Uiso c ?
H(40) 0.9589 0.3604 0.7909 0.079 1.000 . Uiso c ?
H(41) 0.8661 -0.1189 0.9620 0.100 1.000 D Uiso c ?
H(42) 0.9004 -0.0967 1.0745 0.100 1.000 D Uiso c ?
H(43) 1.0911 -0.2629 0.6435 0.124 1.000 . Uiso c ?
H(44) 0.9995 -0.2928 0.6959 0.124 1.000 . Uiso c ?
H(45B) 0.9656 0.2466 0.8712 0.000 0.500 D Uiso d ?
H(45C) 0.8015 0.1177 0.8699 0.000 0.500 D Uiso d ?
H(45D) 0.9111 0.1573 0.8557 0.100 0.500 D Uiso d ?
H(45A) 0.8988 0.1442 0.8255 0.000 0.500 D Uiso d ?
H(46A) 0.9233 0.1438 0.9815 0.000 0.500 D Uiso d ?
H(46D) 0.9286 0.1683 1.0144 0.000 0.500 D Uiso d ?
H(46E) 0.8184 0.2288 0.9946 0.000 0.500 D Uiso d ?
H(46F) 0.9498 0.2698 0.9905 0.000 0.500 D Uiso d ?
H(46B) 0.8019 0.1321 0.9394 0.000 0.500 D Uiso d ?
H(46C) 0.8831 0.2359 0.9862 0.000 0.500 D Uiso d ?

loop_
_atom_site_aniso_label
_atom_site_aniso_U_11
_atom_site_aniso_U_22
_atom_site_aniso_U_33
_atom_site_aniso_U_12
_atom_site_aniso_U_13
_atom_site_aniso_U_23
Rh(1) 0.02289(9) 0.02052(9) 0.0240(1) 0.00338(7) 0.00584(7) 0.00009(7)
Cl(1A) 0.117(1) 0.161(2) 0.095(1) 0.088(1) 0.047(1) 0.067(1)
Cl(1B) 0.074(3) 0.178(4) 0.10(1) -0.022(5) -0.031(7) 0.075(8)
Cl(2A) 0.219(3) 0.079(1) 0.246(3) 0.014(2) 0.146(2) 0.023(2)
Cl(2B) 0.17(1) 0.16(1) 0.21(1) 0.117(7) 0.152(4) 0.16(1)
Cl(3) 0.160(1) 0.0721(8) 0.118(1) 0.0378(9) 0.036(1) 0.0068(8)
Cl(4) 0.124(1) 0.153(2) 0.122(1) 0.034(1) -0.032(1) -0.037(1)
P(1) 0.0255(3) 0.0221(3) 0.0233(3) 0.0035(2) 0.0069(3) -0.0005(3)
P(2) 0.0234(3) 0.0221(3) 0.0290(4) 0.0034(2) 0.0085(3) 0.0012(3)
P(3) 0.0408(4) 0.0289(4) 0.0630(6) 0.0073(3) 0.0104(4) 0.0087(4)
F(1) 0.072(1) 0.066(1) 0.069(1) 0.023(1) 0.033(1) 0.011(1)
F(2) 0.069(1) 0.049(1) 0.060(1) 0.006(1) 0.004(1) -0.001(1)
F(3) 0.093(2) 0.035(1) 0.088(2) 0.009(1) 0.035(1) 0.018(1)
F(4) 0.071(1) 0.073(2) 0.170(3) 0.030(1) 0.067(2) 0.018(2)
F(5) 0.081(2) 0.068(2) 0.108(2) -0.006(1) -0.045(1) 0.003(1)
F(6) 0.100(2) 0.039(1) 0.082(2) 0.012(1) 0.006(1) 0.025(1)
O(1) 0.0276(9) 0.0217(8) 0.027(1) 0.0054(7) 0.0027(7) -0.0006(7)
N(1) 0.042(1) 0.023(1) 0.039(1) 0.010(1) -0.008(1) 0.001(1)
N(2) 0.040(1) 0.027(1) 0.027(1) 0.015(1) -0.0033(9) 0.0013(9)
N(3) 0.029(1) 0.029(1) 0.026(1) 0.0069(8) 0.0014(8) -0.0040(9)
C(1) 0.035(1) 0.028(1) 0.029(1) 0.012(1) 0.007(1) 0.001(1)
C(2) 0.062(2) 0.029(1) 0.106(3) 0.006(1) 0.046(2) -0.006(2)
C(3) 0.085(3) 0.029(2) 0.151(5) 0.011(2) 0.063(3) -0.010(2)
C(4) 0.073(2) 0.044(2) 0.101(3) 0.027(2) 0.031(2) -0.011(2)
C(5) 0.042(2) 0.051(2) 0.105(3) 0.018(1) 0.030(2) -0.006(2)
C(6) 0.037(2) 0.042(2) 0.069(2) 0.007(1) 0.024(2) 0.000(2)
C(7) 0.024(1) 0.025(1) 0.030(1) 0.0050(9) 0.005(1) -0.001(1)
C(8) 0.031(1) 0.036(2) 0.033(1) 0.007(1) 0.008(1) 0.002(1)
C(9) 0.041(2) 0.048(2) 0.033(2) -0.001(1) 0.002(1) -0.008(1)
C(10) 0.028(1) 0.042(2) 0.051(2) -0.006(1) 0.005(1) -0.007(1)
C(11) 0.034(1) 0.037(2) 0.049(2) -0.004(1) 0.013(1) 0.004(1)
C(12) 0.035(1) 0.036(2) 0.032(2) 0.000(1) 0.010(1) 0.003(1)
C(13) 0.024(1) 0.033(1) 0.025(1) 0.001(1) 0.005(1) 0.003(1)
C(14) 0.046(2) 0.038(2) 0.031(1) 0.002(1) 0.007(1) -0.003(1)
C(15) 0.064(2) 0.057(2) 0.024(1) -0.006(2) 0.003(1) -0.002(1)
C(16) 0.056(2) 0.066(2) 0.037(2) 0.009(2) 0.002(2) 0.021(1)
C(17) 0.052(2) 0.050(2) 0.046(2) 0.015(2) 0.012(1) 0.020(1)
C(18) 0.041(2) 0.035(1) 0.036(2) 0.011(1) 0.012(1) 0.008(1)
C(19) 0.027(1) 0.030(1) 0.029(1) -0.001(1) 0.010(1) 0.001(1)
C(20) 0.032(1) 0.040(2) 0.035(1) 0.004(1) 0.009(1) 0.006(1)
C(21) 0.034(2) 0.054(2) 0.040(2) -0.002(1) 0.002(1) 0.013(1)
C(22) 0.060(2) 0.067(2) 0.028(2) -0.003(2) 0.007(1) -0.003(2)
C(23) 0.066(2) 0.065(2) 0.038(2) 0.013(2) 0.018(1) -0.009(2)
C(24) 0.043(2) 0.044(2) 0.039(2) 0.010(1) 0.013(1) -0.002(1)
C(25) 0.025(1) 0.023(1) 0.045(1) 0.002(1) 0.013(1) 0.004(1)
C(26) 0.041(2) 0.038(1) 0.048(2) 0.004(1) 0.016(1) 0.013(1)
C(27) 0.054(2) 0.043(2) 0.076(2) 0.010(2) 0.018(2) 0.033(1)
C(28) 0.050(2) 0.027(2) 0.097(2) 0.010(1) 0.024(2) 0.019(1)
C(29) 0.052(2) 0.028(1) 0.085(2) 0.005(1) 0.022(2) -0.001(2)
C(30) 0.042(2) 0.029(1) 0.050(2) 0.003(1) 0.015(1) 0.001(1)
C(31) 0.026(1) 0.030(1) 0.033(1) 0.005(1) 0.009(1) 0.001(1)
C(32) 0.032(1) 0.032(2) 0.078(2) 0.003(1) 0.019(2) 0.012(2)
C(33) 0.026(1) 0.044(2) 0.116(3) 0.000(1) 0.018(2) 0.009(2)
C(34) 0.030(1) 0.049(2) 0.079(3) 0.010(1) 0.008(2) -0.003(2)
C(35) 0.040(1) 0.039(2) 0.056(2) 0.019(1) 0.014(1) 0.007(2)
C(36) 0.031(1) 0.031(1) 0.046(2) 0.006(1) 0.016(1) 0.003(1)
C(37) 0.026(1) 0.024(1) 0.028(1) 0.0041(9) 0.0074(9) 0.002(1)
C(38) 0.050(2) 0.052(2) 0.040(2) 0.023(1) -0.016(1) -0.018(2)
C(39) 0.041(2) 0.048(2) 0.036(2) 0.011(1) -0.012(1) -0.015(1)
C(40) 0.048(2) 0.045(2) 0.070(2) -0.001(2) 0.018(2) -0.019(2)
C(41) 0.080(3) 0.044(2) 0.077(3) 0.006(2) 0.019(2) -0.026(2)
C(42) 0.078(3) 0.052(2) 0.081(3) -0.018(2) 0.000(2) -0.014(2)
C(43) 0.061(3) 0.089(3) 0.072(3) -0.021(2) 0.010(2) 0.002(2)
C(44) 0.048(2) 0.086(2) 0.055(2) 0.012(2) 0.010(2) -0.003(2)
C(45A) 0.038(4) 0.038(5) 0.065(4) 0.006(3) -0.003(3) -0.006(4)
C(46A) 0.048(7) 0.09(1) 0.08(1) 0.005(6) 0.002(7) 0.038(7)
C(47) 0.071(3) 0.096(2) 0.102(4) -0.004(2) 0.029(3) 0.023(3)
C(48) 0.106(4) 0.072(2) 0.111(4) 0.031(3) -0.008(3) -0.002(3)
C(45B) 0.089(9) 0.041(5) 0.063(6) 0.018(5) -0.064(7) -0.020(4)
C(46B) 0.072(7) 0.062(7) 0.056(5) 0.013(5) -0.027(5) 0.012(5)

loop_
_atom_type_symbol
_atom_type_oxidation_number
_atom_type_number_in_cell
_atom_type_scat_dispersion_real
_atom_type_scat_dispersion_imag
_atom_type_scat_source
C 0 96 0.002 0.002
;International Tables for Crystallography
(1992, Vol. C, Tables 4.2.6.8 and 6.1.1.1)
;
H 0 98 0.000 0.000
;International Tables for Crystallography
(1992, Vol. C, Table 6.1.1.2)
;
N 0 6 0.004 0.003
;International Tables for Crystallography
(1992, Vol. C, Tables 4.2.6.8 and 6.1.1.1)
;
O 0 2 0.008 0.006
;International Tables for Crystallography
(1992, Vol. C, Tables 4.2.6.8 and 6.1.1.1)
;
P 0 6 0.090 0.095
;International Tables for Crystallography
(1992, Vol. C, Tables 4.2.6.8 and 6.1.1.1)
;
Rh 0 2 -1.287 0.919
;International Tables for Crystallography
(1992, Vol. C, Tables 4.2.6.8 and 6.1.1.1)
;
F 0 12 0.014 0.010
;International Tables for Crystallography
(1992, Vol. C, Tables 4.2.6.8 and 6.1.1.1)
;
Cl 0 8 0.132 0.159
;International Tables for Crystallography
(1992, Vol. C, Tables 4.2.6.8 and 6.1.1.1)
;

loop_
_geom_angle_atom_site_label_1
_geom_angle_atom_site_label_2
_geom_angle_atom_site_label_3
_geom_angle
_geom_angle_site_symmetry_1
_geom_angle_site_symmetry_2
_geom_angle_site_symmetry_3
_geom_angle_publ_flag
P(1) Rh(1) P(2) 163.29(3) . . . yes
P(1) Rh(1) O(1) 96.19(5) . . . yes
P(1) Rh(1) N(3) 97.26(7) . . . yes
P(1) Rh(1) H(1) 83.4 . . . no
P(1) Rh(1) H(2) 84.0 . . . no
P(2) Rh(1) O(1) 93.21(5) . . . yes
P(2) Rh(1) N(3) 98.49(7) . . . yes
P(2) Rh(1) H(1) 81.2 . . . no
P(2) Rh(1) H(2) 87.4 . . . no
O(1) Rh(1) N(3) 75.10(8) . . . yes
O(1) Rh(1) H(1) 101.4 . . . no
O(1) Rh(1) H(2) 177.0 . . . no
N(3) Rh(1) H(1) 176.5 . . . no
N(3) Rh(1) H(2) 101.9 . . . no
H(1) Rh(1) H(2) 81.6 . . . no
Cl(1B) Cl(1A) C(47) 61.7(9) . . . yes
Cl(1A) Cl(1B) Cl(2A) 124.1(9) . . . yes
Cl(1A) Cl(1B) C(47) 70.0(8) . . . yes
Cl(2A) Cl(1B) C(47) 58.9(8) . . . yes
Cl(1B) Cl(2A) Cl(2B) 110(1) . . . yes
Cl(1B) Cl(2A) C(47) 52.1(5) . . . yes
Cl(2B) Cl(2A) C(47) 71.5(7) . . . yes
Cl(2A) Cl(2B) C(47) 64.7(8) . . . yes
Rh(1) P(1) C(1) 116.2(1) . . . yes
Rh(1) P(1) C(7) 114.5(1) . . . yes
Rh(1) P(1) C(13) 115.99(9) . . . yes
C(1) P(1) C(7) 104.2(1) . . . yes
C(1) P(1) C(13) 103.1(1) . . . yes
C(7) P(1) C(13) 100.9(1) . . . yes
Rh(1) P(2) C(19) 111.24(9) . . . yes
Rh(1) P(2) C(25) 115.6(1) . . . yes
Rh(1) P(2) C(31) 118.1(1) . . . yes
C(19) P(2) C(25) 103.8(1) . . . yes
C(19) P(2) C(31) 104.0(1) . . . yes
C(25) P(2) C(31) 102.5(1) . . . yes
F(1) P(3) F(2) 87.2(1) . . . yes
F(1) P(3) F(3) 87.5(1) . . . yes
F(1) P(3) F(4) 175.4(2) . . . yes
F(1) P(3) F(5) 90.5(2) . . . yes
F(1) P(3) F(6) 90.8(2) . . . yes
F(2) P(3) F(3) 88.8(1) . . . yes
F(2) P(3) F(4) 89.3(2) . . . yes
F(2) P(3) F(5) 177.6(2) . . . yes
F(2) P(3) F(6) 89.5(1) . . . yes
F(3) P(3) F(4) 89.4(2) . . . yes
F(3) P(3) F(5) 90.5(2) . . . yes
F(3) P(3) F(6) 177.7(2) . . . yes
F(4) P(3) F(5) 93.0(2) . . . yes
F(4) P(3) F(6) 92.1(2) . . . yes
F(5) P(3) F(6) 91.1(2) . . . yes
Rh(1) O(1) C(37) 113.5(2) . . . yes
C(37) N(1) H(3) 118.9 . . . no
C(37) N(1) H(4) 122.3 . . . no
H(3) N(1) H(4) 118.7 . . . no
N(3) N(2) C(37) 118.7(2) . . . yes
N(3) N(2) H(5) 118.0 . . . no
C(37) N(2) H(5) 121.8 . . . no
Rh(1) N(3) N(2) 110.1(2) . . . yes
Rh(1) N(3) C(38) 132.1(2) . . . yes
N(2) N(3) C(38) 117.7(3) . . . yes
P(1) C(1) C(2) 121.5(2) . . . yes
P(1) C(1) C(6) 121.2(3) . . . yes
C(2) C(1) C(6) 117.3(3) . . . yes
C(1) C(2) C(3) 121.2(4) . . . yes
C(1) C(2) H(6) 119.4 . . . no
C(3) C(2) H(6) 119.4 . . . no
C(2) C(3) C(4) 120.3(4) . . . yes
C(2) C(3) H(7) 119.8 . . . no
C(4) C(3) H(7) 119.9 . . . no
C(3) C(4) C(5) 119.5(4) . . . yes
C(3) C(4) H(8) 120.3 . . . no
C(5) C(4) H(8) 120.2 . . . no
C(4) C(5) C(6) 120.7(4) . . . yes
C(4) C(5) H(9) 119.7 . . . no
C(6) C(5) H(9) 119.7 . . . no
C(1) C(6) C(5) 121.0(3) . . . yes
C(1) C(6) H(10) 119.5 . . . no
C(5) C(6) H(10) 119.5 . . . no
P(1) C(7) C(8) 119.7(2) . . . yes
P(1) C(7) C(12) 121.4(2) . . . yes
C(8) C(7) C(12) 118.9(3) . . . yes
C(7) C(8) C(9) 119.8(3) . . . yes
C(7) C(8) H(11) 120.1 . . . no
C(9) C(8) H(11) 120.1 . . . no
C(8) C(9) C(10) 120.6(3) . . . yes
C(8) C(9) H(12) 119.7 . . . no
C(10) C(9) H(12) 119.7 . . . no
C(9) C(10) C(11) 119.9(3) . . . yes
C(9) C(10) H(13) 120.0 . . . no
C(11) C(10) H(13) 120.0 . . . no
C(10) C(11) C(12) 119.9(3) . . . yes
C(10) C(11) H(14) 120.1 . . . no
C(12) C(11) H(14) 120.0 . . . no
C(7) C(12) C(11) 120.9(3) . . . yes
C(7) C(12) H(15) 119.6 . . . no
C(11) C(12) H(15) 119.6 . . . no
P(1) C(13) C(14) 124.3(3) . . . yes
P(1) C(13) C(18) 117.5(2) . . . yes
C(14) C(13) C(18) 118.2(3) . . . yes
C(13) C(14) C(15) 120.2(3) . . . yes
C(13) C(14) H(16) 119.9 . . . no
C(15) C(14) H(16) 119.9 . . . no
C(14) C(15) C(16) 120.5(3) . . . yes
C(14) C(15) H(17) 119.7 . . . no
C(16) C(15) H(17) 119.7 . . . no
C(15) C(16) C(17) 120.1(3) . . . yes
C(15) C(16) H(18) 120.0 . . . no
C(17) C(16) H(18) 119.9 . . . no
C(16) C(17) C(18) 119.7(4) . . . yes
C(16) C(17) H(19) 120.1 . . . no
C(18) C(17) H(19) 120.1 . . . no
C(13) C(18) C(17) 121.3(3) . . . yes
C(13) C(18) H(20) 119.4 . . . no
C(17) C(18) H(20) 119.3 . . . no
P(2) C(19) C(20) 118.0(2) . . . yes
P(2) C(19) C(24) 123.1(2) . . . yes
C(20) C(19) C(24) 118.9(3) . . . yes
C(19) C(20) C(21) 120.1(3) . . . yes
C(19) C(20) H(21) 119.9 . . . no
C(21) C(20) H(21) 120.0 . . . no
C(20) C(21) C(22) 120.5(3) . . . yes
C(20) C(21) H(22) 119.7 . . . no
C(22) C(21) H(22) 119.8 . . . no
C(21) C(22) C(23) 119.9(3) . . . yes
C(21) C(22) H(23) 120.1 . . . no
C(23) C(22) H(23) 120.0 . . . no
C(22) C(23) C(24) 120.4(4) . . . yes
C(22) C(23) H(24) 119.8 . . . no
C(24) C(23) H(24) 119.8 . . . no
C(19) C(24) C(23) 120.2(3) . . . yes
C(19) C(24) H(25) 119.9 . . . no
C(23) C(24) H(25) 119.9 . . . no
P(2) C(25) C(26) 122.0(2) . . . yes
P(2) C(25) C(30) 118.6(3) . . . yes
C(26) C(25) C(30) 119.2(3) . . . yes
C(25) C(26) C(27) 119.5(4) . . . yes
C(25) C(26) H(26) 120.3 . . . no
C(27) C(26) H(26) 120.3 . . . no
C(26) C(27) C(28) 120.7(4) . . . yes
C(26) C(27) H(27) 119.6 . . . no
C(28) C(27) H(27) 119.6 . . . no
C(27) C(28) C(29) 120.3(3) . . . yes
C(27) C(28) H(28) 119.8 . . . no
C(29) C(28) H(28) 119.8 . . . no
C(28) C(29) C(30) 120.0(4) . . . yes
C(28) C(29) H(29) 120.0 . . . no
C(30) C(29) H(29) 120.0 . . . no
C(25) C(30) C(29) 120.2(4) . . . yes
C(25) C(30) H(30) 119.9 . . . no
C(29) C(30) H(30) 119.9 . . . no
P(2) C(31) C(32) 122.0(2) . . . yes
P(2) C(31) C(36) 119.8(2) . . . yes
C(32) C(31) C(36) 118.2(3) . . . yes
C(31) C(32) C(33) 120.1(3) . . . yes
C(31) C(32) H(31) 119.9 . . . no
C(33) C(32) H(31) 120.0 . . . no
C(32) C(33) C(34) 120.5(3) . . . yes
C(32) C(33) H(32) 119.7 . . . no
C(34) C(33) H(32) 119.7 . . . no
C(33) C(34) C(35) 120.1(3) . . . yes
C(33) C(34) H(33) 120.0 . . . no
C(35) C(34) H(33) 120.0 . . . no
C(34) C(35) C(36) 119.4(3) . . . yes
C(34) C(35) H(34) 120.3 . . . no
C(36) C(35) H(34) 120.3 . . . no
C(31) C(36) C(35) 121.6(3) . . . yes
C(31) C(36) H(35) 119.2 . . . no
C(35) C(36) H(35) 119.2 . . . no
O(1) C(37) N(1) 121.9(3) . . . yes
O(1) C(37) N(2) 121.2(3) . . . yes
N(1) C(37) N(2) 116.9(3) . . . yes
N(3) C(38) C(39) 118.6(3) . . . yes
N(3) C(38) C(45A) 130.7(5) . . . yes
N(3) C(38) C(45B) 118.5(5) . . . yes
C(39) C(38) C(45A) 108.7(5) . . . yes
C(39) C(38) C(45B) 121.6(5) . . . yes
C(45A) C(38) C(45B) 27.8(7) . . . yes
C(38) C(39) C(40) 121.7(4) . . . yes
C(38) C(39) C(44) 118.9(4) . . . yes
C(40) C(39) C(44) 119.2(4) . . . yes
C(39) C(40) C(41) 120.0(4) . . . yes
C(39) C(40) H(36) 120.0 . . . no
C(41) C(40) H(36) 120.0 . . . no
C(40) C(41) C(42) 120.1(4) . . . yes
C(40) C(41) H(37) 120.0 . . . no
C(42) C(41) H(37) 119.9 . . . no
C(41) C(42) C(43) 119.9(4) . . . yes
C(41) C(42) H(38) 120.1 . . . no
C(43) C(42) H(38) 120.0 . . . no
C(42) C(43) C(44) 120.7(4) . . . yes
C(42) C(43) H(39) 119.7 . . . no
C(44) C(43) H(39) 119.6 . . . no
C(39) C(44) C(43) 119.9(4) . . . yes
C(39) C(44) H(40) 120.0 . . . no
C(43) C(44) H(40) 120.0 . . . no
C(38) C(45A) C(46A) 102.5(9) . . . yes
C(38) C(45A) C(45B) 81(2) . . . yes
C(38) C(45A) C(46B) 103.1(9) . . . yes
C(38) C(45A) H(45B) 113.5 . . . no
C(38) C(45A) H(45D) 140.0 . . . no
C(38) C(45A) H(45A) 115.6 . . . no
C(46A) C(45A) C(45B) 34(1) . . . yes
C(46A) C(45A) C(46B) 21.3(7) . . . yes
C(46A) C(45A) H(45B) 115.1 . . . no
C(46A) C(45A) H(45D) 84.7 . . . no
C(46A) C(45A) H(45A) 104.7 . . . no
C(45B) C(45A) C(46B) 52(2) . . . yes
C(45B) C(45A) H(45B) 148.6 . . . no
C(45B) C(45A) H(45D) 85.1 . . . no
C(45B) C(45A) H(45A) 91.5 . . . no
C(46B) C(45A) H(45B) 96.3 . . . no
C(46B) C(45A) H(45D) 97.2 . . . no
C(46B) C(45A) H(45A) 121.5 . . . no
H(45B) C(45A) H(45D) 97.8 . . . no
H(45B) C(45A) H(45A) 105.5 . . . no
H(45D) C(45A) H(45A) 27.5 . . . no
C(45A) C(46A) C(45B) 25.3(9) . . . yes
C(45A) C(46A) C(46B) 108(3) . . . yes
C(45A) C(46A) H(45C) 69.7 . . . no
C(45A) C(46A) H(46A) 111.3 . . . no
C(45A) C(46A) H(46D) 125.7 . . . no
C(45A) C(46A) H(46B) 120.9 . . . no
C(45A) C(46A) H(46C) 101.9 . . . no
C(45B) C(46A) C(46B) 128(3) . . . yes
C(45B) C(46A) H(45C) 46.4 . . . no
C(45B) C(46A) H(46A) 124.5 . . . no
C(45B) C(46A) H(46D) 147.0 . . . no
C(45B) C(46A) H(46B) 95.8 . . . no
C(45B) C(46A) H(46C) 117.0 . . . no
C(46B) C(46A) H(45C) 166.0 . . . no
C(46B) C(46A) H(46A) 81.6 . . . no
C(46B) C(46A) H(46D) 56.3 . . . no
C(46B) C(46A) H(46B) 124.5 . . . no
C(46B) C(46A) H(46C) 16.2 . . . no
H(45C) C(46A) H(46A) 112.1 . . . no
H(45C) C(46A) H(46D) 136.6 . . . no
H(45C) C(46A) H(46B) 52.4 . . . no
H(45C) C(46A) H(46C) 150.0 . . . no
H(46A) C(46A) H(46D) 27.4 . . . no
H(46A) C(46A) H(46B) 101.2 . . . no
H(46A) C(46A) H(46C) 97.8 . . . no
H(46D) C(46A) H(46B) 105.8 . . . no
H(46D) C(46A) H(46C) 72.3 . . . no
H(46B) C(46A) H(46C) 121.3 . . . no
Cl(1A) C(47) Cl(1B) 48(1) . . . yes
Cl(1A) C(47) Cl(2A) 113.5(3) . . . yes
Cl(1A) C(47) Cl(2B) 124.4(6) . . . yes
Cl(1A) C(47) H(41) 110.1 . . . no
Cl(1A) C(47) H(42) 103.4 . . . no
Cl(1B) C(47) Cl(2A) 69.0(9) . . . yes
Cl(1B) C(47) Cl(2B) 101(1) . . . yes
Cl(1B) C(47) H(41) 110.1 . . . no
Cl(1B) C(47) H(42) 141.1 . . . no
Cl(2A) C(47) Cl(2B) 43.8(9) . . . yes
Cl(2A) C(47) H(41) 109.9 . . . no
Cl(2A) C(47) H(42) 114.7 . . . no
Cl(2B) C(47) H(41) 125.1 . . . no
Cl(2B) C(47) H(42) 71.0 . . . no
H(41) C(47) H(42) 104.7 . . . no
Cl(3) C(48) Cl(4) 112.7(4) . . . yes
Cl(3) C(48) H(43) 108.7 . . . no
Cl(3) C(48) H(44) 108.6 . . . no
Cl(4) C(48) H(43) 108.7 . . . no
Cl(4) C(48) H(44) 108.6 . . . no
H(43) C(48) H(44) 109.6 . . . no
C(38) C(45B) C(45A) 71(2) . . . yes
C(38) C(45B) C(46A) 133(2) . . . yes
C(38) C(45B) C(46B) 117(1) . . . yes
C(38) C(45B) H(45C) 110.3 . . . no
C(38) C(45B) H(45D) 108.9 . . . no
C(38) C(45B) H(45A) 96.6 . . . no
C(45A) C(45B) C(46A) 121(2) . . . yes
C(45A) C(45B) C(46B) 104(2) . . . yes
C(45A) C(45B) H(45C) 143.8 . . . no
C(45A) C(45B) H(45D) 46.3 . . . no
C(45A) C(45B) H(45A) 50.5 . . . no
C(46A) C(45B) C(46B) 22(1) . . . yes
C(46A) C(45B) H(45C) 85.3 . . . no
C(46A) C(45B) H(45D) 109.3 . . . no
C(46A) C(45B) H(45A) 127.0 . . . no
C(46B) C(45B) H(45C) 105.9 . . . no
C(46B) C(45B) H(45D) 109.2 . . . no
C(46B) C(45B) H(45A) 129.5 . . . no
H(45C) C(45B) H(45D) 104.3 . . . no
H(45C) C(45B) H(45A) 94.4 . . . no
H(45D) C(45B) H(45A) 20.4 . . . no
C(45A) C(46B) C(46A) 50(2) . . . yes
C(45A) C(46B) C(45B) 23.1(6) . . . yes
C(45A) C(46B) H(46A) 85.5 . . . no
C(45A) C(46B) H(46D) 111.7 . . . no
C(45A) C(46B) H(46E) 115.3 . . . no
C(45A) C(46B) H(46F) 82.8 . . . no
C(45A) C(46B) H(46C) 101.5 . . . no
C(46A) C(46B) C(45B) 30(2) . . . yes
C(46A) C(46B) H(46A) 61.4 . . . no
C(46A) C(46B) H(46D) 87.5 . . . no
C(46A) C(46B) H(46E) 97.7 . . . no
C(46A) C(46B) H(46F) 131.7 . . . no
C(46A) C(46B) H(46C) 130.6 . . . no
C(45B) C(46B) H(46A) 81.8 . . . no
C(45B) C(46B) H(46D) 110.1 . . . no
C(45B) C(46B) H(46E) 100.9 . . . no
C(45B) C(46B) H(46F) 105.4 . . . no
C(45B) C(46B) H(46C) 108.5 . . . no
H(46A) C(46B) H(46D) 28.3 . . . no
H(46A) C(46B) H(46E) 131.6 . . . no
H(46A) C(46B) H(46F) 110.7 . . . no
H(46A) C(46B) H(46C) 167.9 . . . no
H(46D) C(46B) H(46E) 122.2 . . . no
H(46D) C(46B) H(46F) 102.5 . . . no
H(46D) C(46B) H(46C) 140.9 . . . no
H(46E) C(46B) H(46F) 114.8 . . . no
H(46E) C(46B) H(46C) 54.1 . . . no
H(46F) C(46B) H(46C) 61.1 . . . no

loop_
_geom_bond_atom_site_label_1
_geom_bond_atom_site_label_2
_geom_bond_distance
_geom_bond_site_symmetry_1
_geom_bond_site_symmetry_2
_geom_bond_publ_flag
Rh(1) P(1) 2.3003(7) . . yes
Rh(1) P(2) 2.3029(7) . . yes
Rh(1) O(1) 2.225(2) . . yes
Rh(1) N(3) 2.188(2) . . yes
Rh(1) H(1) 1.52 . . no
Rh(1) H(2) 1.43 . . no
Cl(1A) Cl(1B) 1.34(2) . . yes
Cl(1A) C(47) 1.687(7) . . yes
Cl(1B) Cl(2A) 1.87(2) . . yes
Cl(1B) C(47) 1.58(2) . . yes
Cl(2A) Cl(2B) 1.31(3) . . yes
Cl(2A) C(47) 1.716(6) . . yes
Cl(2B) C(47) 1.80(1) . . yes
Cl(3) C(48) 1.704(6) . . yes
Cl(4) C(48) 1.709(6) . . yes
P(1) C(1) 1.830(3) . . yes
P(1) C(7) 1.830(3) . . yes
P(1) C(13) 1.828(3) . . yes
P(2) C(19) 1.825(3) . . yes
P(2) C(25) 1.823(3) . . yes
P(2) C(31) 1.831(3) . . yes
P(3) F(1) 1.605(2) . . yes
P(3) F(2) 1.606(2) . . yes
P(3) F(3) 1.599(2) . . yes
P(3) F(4) 1.569(3) . . yes
P(3) F(5) 1.556(3) . . yes
P(3) F(6) 1.571(2) . . yes
O(1) C(37) 1.247(4) . . yes
N(1) C(37) 1.324(4) . . yes
N(1) H(3) 0.84 . . no
N(1) H(4) 0.79 . . no
N(2) N(3) 1.396(3) . . yes
N(2) C(37) 1.361(4) . . yes
N(2) H(5) 0.80 . . no
N(3) C(38) 1.276(4) . . yes
C(1) C(2) 1.387(5) . . yes
C(1) C(6) 1.382(4) . . yes
C(2) C(3) 1.370(5) . . yes
C(2) H(6) 0.98 . . no
C(3) C(4) 1.375(6) . . yes
C(3) H(7) 0.98 . . no
C(4) C(5) 1.349(6) . . yes
C(4) H(8) 0.98 . . no
C(5) C(6) 1.382(5) . . yes
C(5) H(9) 0.98 . . no
C(6) H(10) 0.98 . . no
C(7) C(8) 1.384(4) . . yes
C(7) C(12) 1.391(4) . . yes
C(8) C(9) 1.396(4) . . yes
C(8) H(11) 0.98 . . no
C(9) C(10) 1.372(5) . . yes
C(9) H(12) 0.98 . . no
C(10) C(11) 1.376(5) . . yes
C(10) H(13) 0.98 . . no
C(11) C(12) 1.385(4) . . yes
C(11) H(14) 0.98 . . no
C(12) H(15) 0.98 . . no
C(13) C(14) 1.386(4) . . yes
C(13) C(18) 1.391(4) . . yes
C(14) C(15) 1.393(5) . . yes
C(14) H(16) 0.98 . . no
C(15) C(16) 1.361(6) . . yes
C(15) H(17) 0.98 . . no
C(16) C(17) 1.379(6) . . yes
C(16) H(18) 0.98 . . no
C(17) C(18) 1.374(5) . . yes
C(17) H(19) 0.98 . . no
C(18) H(20) 0.98 . . no
C(19) C(20) 1.403(4) . . yes
C(19) C(24) 1.386(4) . . yes
C(20) C(21) 1.389(5) . . yes
C(20) H(21) 0.98 . . no
C(21) C(22) 1.372(6) . . yes
C(21) H(22) 0.98 . . no
C(22) C(23) 1.381(6) . . yes
C(22) H(23) 0.98 . . no
C(23) C(24) 1.393(5) . . yes
C(23) H(24) 0.98 . . no
C(24) H(25) 0.98 . . no
C(25) C(26) 1.394(5) . . yes
C(25) C(30) 1.391(4) . . yes
C(26) C(27) 1.400(5) . . yes
C(26) H(26) 0.98 . . no
C(27) C(28) 1.361(6) . . yes
C(27) H(27) 0.98 . . no
C(28) C(29) 1.379(6) . . yes
C(28) H(28) 0.98 . . no
C(29) C(30) 1.392(5) . . yes
C(29) H(29) 0.98 . . no
C(30) H(30) 0.98 . . no
C(31) C(32) 1.386(4) . . yes
C(31) C(36) 1.388(4) . . yes
C(32) C(33) 1.392(5) . . yes
C(32) H(31) 0.98 . . no
C(33) C(34) 1.372(6) . . yes
C(33) H(32) 0.98 . . no
C(34) C(35) 1.375(5) . . yes
C(34) H(33) 0.98 . . no
C(35) C(36) 1.380(4) . . yes
C(35) H(34) 0.98 . . no
C(36) H(35) 0.98 . . no
C(38) C(39) 1.486(5) . . yes
C(38) C(45A) 1.49(1) . . yes
C(38) C(45B) 1.56(1) . . yes
C(39) C(40) 1.372(5) . . yes
C(39) C(44) 1.387(6) . . yes
C(40) C(41) 1.387(6) . . yes
C(40) H(36) 0.98 . . no
C(41) C(42) 1.368(7) . . yes
C(41) H(37) 0.98 . . no
C(42) C(43) 1.359(8) . . yes
C(42) H(38) 0.98 . . no
C(43) C(44) 1.373(7) . . yes
C(43) H(39) 0.98 . . no
C(44) H(40) 0.98 . . no
C(45A) C(46A) 1.48(2) . . yes
C(45A) C(45B) 0.74(2) . . yes
C(45A) C(46B) 1.82(2) . . yes
C(45A) H(45B) 1.03 . . no
C(45A) H(45D) 0.71 . . no
C(45A) H(45A) 0.92 . . no
C(46A) C(45B) 0.96(2) . . yes
C(46A) C(46B) 0.70(2) . . yes
C(46A) H(45C) 1.28 . . no
C(46A) H(46A) 1.02 . . no
C(46A) H(46D) 1.18 . . no
C(46A) H(46B) 0.91 . . no
C(46A) H(46C) 0.97 . . no
C(47) H(41) 1.06 . . no
C(47) H(42) 0.94 . . no
C(48) H(43) 0.98 . . no
C(48) H(44) 0.98 . . no
C(45B) C(46B) 1.49(1) . . yes
C(45B) H(45C) 0.93 . . no
C(45B) H(45D) 0.98 . . no
C(45B) H(45A) 1.20 . . no
C(46B) H(46A) 1.15 . . no
C(46B) H(46D) 0.98 . . no
C(46B) H(46E) 1.02 . . no
C(46B) H(46F) 1.01 . . no
C(46B) H(46C) 0.35 . . no

loop_
_geom_contact_atom_site_label_1
_geom_contact_atom_site_label_2
_geom_contact_distance
_geom_contact_site_symmetry_1
_geom_contact_site_symmetry_2
_geom_contact_publ_flag
Cl(1A) C(17) 3.490(4) . . no
Cl(1B) C(15) 3.38(2) . 2_657 no
Cl(1B) C(14) 3.54(2) . 2_657 no
Cl(2B) C(45A) 2.89(2) . 2_757 no
Cl(2B) C(45B) 3.42(2) . 2_757 no
Cl(2B) C(46B) 3.53(2) . 2_757 no
Cl(2B) C(46A) 3.54(2) . 2_757 no
Cl(2B) C(6) 3.59(1) . 2_657 no
Cl(3) C(33) 3.475(4) . 1_545 no
Cl(3) C(32) 3.512(4) . 1_545 no
Cl(4) F(4) 3.434(4) . . no
Cl(4) C(46B) 3.49(2) . 2_757 no
Cl(4) C(16) 3.578(4) . 2_757 no
F(1) N(2) 3.061(4) . . no
F(1) N(1) 3.328(4) . . no
F(1) C(45B) 3.33(1) . . no
F(1) C(21) 3.430(4) . 2_656 no
F(1) C(22) 3.496(5) . 2_656 no
F(1) C(47) 3.555(7) . . no
F(2) N(1) 3.063(4) . . no
F(2) C(28) 3.284(5) . 1_545 no
F(2) C(21) 3.286(4) . 2_656 no
F(2) C(9) 3.406(4) . 2_656 no
F(2) C(8) 3.561(4) . 2_656 no
F(2) C(29) 3.561(4) . 1_545 no
F(3) N(2) 3.155(4) . . no
F(3) C(35) 3.328(4) . . no
F(3) C(45A) 3.35(1) . . no
F(3) C(45B) 3.45(1) . . no
F(3) N(1) 3.518(4) . . no
F(3) C(9) 3.564(4) . 2_656 no
F(4) C(48) 3.023(6) . . no
F(4) C(11) 3.430(4) . 1_655 no
F(5) C(47) 3.198(6) . 2_757 no
F(6) C(29) 3.453(5) . 1_545 no
F(6) C(47) 3.480(7) . . no
O(1) N(1) 2.961(3) . 2_656 no
N(1) C(22) 3.521(5) . 2_656 no
N(1) C(21) 3.528(4) . 2_656 no

loop_
_geom_torsion_atom_site_label_1
_geom_torsion_atom_site_label_2
_geom_torsion_atom_site_label_3
_geom_torsion_atom_site_label_4
_geom_torsion_site_symmetry_1
_geom_torsion_site_symmetry_2
_geom_torsion_site_symmetry_3
_geom_torsion_site_symmetry_4
_geom_torsion
_geom_torsion_publ_flag
Rh(1) P(1) C(1) C(2) . . . . -24.9(4) no
Rh(1) P(1) C(1) C(6) . . . . 156.4(3) no
Rh(1) P(1) C(7) C(8) . . . . -30.0(3) no
Rh(1) P(1) C(7) C(12) . . . . 149.8(2) no
Rh(1) P(1) C(13) C(14) . . . . 112.1(3) no
Rh(1) P(1) C(13) C(18) . . . . -66.0(2) no
Rh(1) P(2) C(19) C(20) . . . . 65.3(3) no
Rh(1) P(2) C(19) C(24) . . . . -112.9(3) no
Rh(1) P(2) C(25) C(26) . . . . -141.6(2) no
Rh(1) P(2) C(25) C(30) . . . . 43.2(3) no
Rh(1) P(2) C(31) C(32) . . . . -134.5(3) no
Rh(1) P(2) C(31) C(36) . . . . 44.1(3) no
Rh(1) O(1) C(37) N(1) . . . . 179.8(2) no
Rh(1) O(1) C(37) N(2) . . . . 0.3(3) no
Rh(1) N(3) N(2) C(37) . . . . 12.6(3) no
Rh(1) N(3) C(38) C(39) . . . . -2.2(6) no
Rh(1) N(3) C(38) C(45A) . . . . -164.5(6) no
Rh(1) N(3) C(38) C(45B) . . . . 164.9(8) no
Cl(1A) Cl(1B) Cl(2A) Cl(2B) . . . . 18(2) no
Cl(1A) Cl(1B) Cl(2A) C(47) . . . . -27(1) no
Cl(1A) Cl(1B) C(47) Cl(2A) . . . . 156.1(9) no
Cl(1A) Cl(1B) C(47) Cl(2B) . . . . 126(1) no
Cl(1A) C(47) Cl(1B) Cl(2A) . . . . -156.1(9) no
Cl(1A) C(47) Cl(2A) Cl(1B) . . . . 19.2(8) no
Cl(1A) C(47) Cl(2A) Cl(2B) . . . . -115.8(9) no
Cl(1A) C(47) Cl(2B) Cl(2A) . . . . 89(1) no
Cl(1B) Cl(1A) C(47) Cl(2A) . . . . -24.3(9) no
Cl(1B) Cl(1A) C(47) Cl(2B) . . . . -73(2) no
Cl(1B) Cl(2A) Cl(2B) C(47) . . . . -36.2(8) no
Cl(1B) Cl(2A) C(47) Cl(2B) . . . . 135(1) no
Cl(1B) C(47) Cl(2A) Cl(2B) . . . . -135(1) no
Cl(1B) C(47) Cl(2B) Cl(2A) . . . . 42(1) no
Cl(2A) Cl(1B) Cl(1A) C(47) . . . . 25(1) no
Cl(2A) Cl(1B) C(47) Cl(2B) . . . . -30(1) no
Cl(2B) Cl(2A) Cl(1B) C(47) . . . . 45(1) no
P(1) Rh(1) P(2) C(19) . . . . -79.7(1) no
P(1) Rh(1) P(2) C(25) . . . . 38.3(2) no
P(1) Rh(1) P(2) C(31) . . . . 160.2(1) no
P(1) Rh(1) O(1) C(37) . . . . -90.9(2) no
P(1) Rh(1) N(3) N(2) . . . . 85.7(2) no
P(1) Rh(1) N(3) C(38) . . . . -94.6(3) no
P(1) C(1) C(2) C(3) . . . . -178.5(5) no
P(1) C(1) C(6) C(5) . . . . 178.6(4) no
P(1) C(7) C(8) C(9) . . . . 179.9(3) no
P(1) C(7) C(12) C(11) . . . . -179.4(3) no
P(1) C(13) C(14) C(15) . . . . -177.2(3) no
P(1) C(13) C(18) C(17) . . . . 178.5(3) no
P(2) Rh(1) P(1) C(1) . . . . -30.8(2) no
P(2) Rh(1) P(1) C(7) . . . . 90.8(1) no
P(2) Rh(1) P(1) C(13) . . . . -152.2(1) no
P(2) Rh(1) O(1) C(37) . . . . 102.9(2) no
P(2) Rh(1) N(3) N(2) . . . . -99.9(2) no
P(2) Rh(1) N(3) C(38) . . . . 79.8(3) no
P(2) C(19) C(20) C(21) . . . . 179.2(2) no
P(2) C(19) C(24) C(23) . . . . 179.2(3) no
P(2) C(25) C(26) C(27) . . . . -176.0(3) no
P(2) C(25) C(30) C(29) . . . . 175.0(3) no
P(2) C(31) C(32) C(33) . . . . 179.2(3) no
P(2) C(31) C(36) C(35) . . . . -178.3(3) no
O(1) Rh(1) P(1) C(1) . . . . -154.7(1) no
O(1) Rh(1) P(1) C(7) . . . . -33.0(1) no
O(1) Rh(1) P(1) C(13) . . . . 83.9(1) no
O(1) Rh(1) P(2) C(19) . . . . 44.5(1) no
O(1) Rh(1) P(2) C(25) . . . . 162.5(1) no
O(1) Rh(1) P(2) C(31) . . . . -75.6(1) no
O(1) Rh(1) N(3) N(2) . . . . -8.8(2) no
O(1) Rh(1) N(3) C(38) . . . . 170.9(4) no
O(1) C(37) N(2) N(3) . . . . -9.2(4) no
N(1) C(37) N(2) N(3) . . . . 171.3(3) no
N(2) N(3) C(38) C(39) . . . . 177.5(3) no
N(2) N(3) C(38) C(45A) . . . . 15.2(8) no
N(2) N(3) C(38) C(45B) . . . . -15.4(9) no
N(3) Rh(1) P(1) C(1) . . . . 129.6(1) no
N(3) Rh(1) P(1) C(7) . . . . -108.8(1) no
N(3) Rh(1) P(1) C(13) . . . . 8.2(1) no
N(3) Rh(1) P(2) C(19) . . . . 119.9(1) no
N(3) Rh(1) P(2) C(25) . . . . -122.0(1) no
N(3) Rh(1) P(2) C(31) . . . . -0.2(1) no
N(3) Rh(1) O(1) C(37) . . . . 4.9(2) no
N(3) C(38) C(39) C(40) . . . . 73.1(6) no
N(3) C(38) C(39) C(44) . . . . -110.4(4) no
N(3) C(38) C(45A) C(46A) . . . . -99(1) no
N(3) C(38) C(45A) C(45B) . . . . -73(2) no
N(3) C(38) C(45A) C(46B) . . . . -121.3(7) no
N(3) C(38) C(45B) C(45A) . . . . 124(2) no
N(3) C(38) C(45B) C(46A) . . . . -120(2) no
N(3) C(38) C(45B) C(46B) . . . . -139(1) no
C(1) P(1) C(7) C(8) . . . . 98.1(3) no
C(1) P(1) C(7) C(12) . . . . -82.2(3) no
C(1) P(1) C(13) C(14) . . . . -16.0(3) no
C(1) P(1) C(13) C(18) . . . . 165.9(2) no
C(1) C(2) C(3) C(4) . . . . -0.3(9) no
C(1) C(6) C(5) C(4) . . . . 0.2(8) no
C(2) C(1) P(1) C(7) . . . . -151.9(3) no
C(2) C(1) P(1) C(13) . . . . 103.1(3) no
C(2) C(1) C(6) C(5) . . . . -0.2(6) no
C(2) C(3) C(4) C(5) . . . . 0(1) no
C(3) C(2) C(1) C(6) . . . . 0.2(7) no
C(3) C(4) C(5) C(6) . . . . -0.3(9) no
C(6) C(1) P(1) C(7) . . . . 29.4(3) no
C(6) C(1) P(1) C(13) . . . . -75.6(3) no
C(7) P(1) C(13) C(14) . . . . -123.5(3) no
C(7) P(1) C(13) C(18) . . . . 58.4(2) no
C(7) C(8) C(9) C(10) . . . . -1.0(5) no
C(7) C(12) C(11) C(10) . . . . -0.2(5) no
C(8) C(7) P(1) C(13) . . . . -155.3(3) no
C(8) C(7) C(12) C(11) . . . . 0.4(5) no
C(8) C(9) C(10) C(11) . . . . 1.2(6) no
C(9) C(8) C(7) C(12) . . . . 0.2(5) no
C(9) C(10) C(11) C(12) . . . . -0.6(6) no
C(12) C(7) P(1) C(13) . . . . 24.5(3) no
C(13) C(14) C(15) C(16) . . . . -1.1(6) no
C(13) C(18) C(17) C(16) . . . . -1.1(5) no
C(14) C(13) C(18) C(17) . . . . 0.3(5) no
C(14) C(15) C(16) C(17) . . . . 0.2(6) no
C(15) C(14) C(13) C(18) . . . . 0.8(5) no
C(15) C(16) C(17) C(18) . . . . 0.9(6) no
C(19) P(2) C(25) C(26) . . . . -19.5(3) no
C(19) P(2) C(25) C(30) . . . . 165.3(2) no
C(19) P(2) C(31) C(32) . . . . 101.7(3) no
C(19) P(2) C(31) C(36) . . . . -79.7(3) no
C(19) C(20) C(21) C(22) . . . . 2.0(5) no
C(19) C(24) C(23) C(22) . . . . 0.9(6) no
C(20) C(19) P(2) C(25) . . . . -59.7(3) no
C(20) C(19) P(2) C(31) . . . . -166.6(2) no
C(20) C(19) C(24) C(23) . . . . 1.1(5) no
C(20) C(21) C(22) C(23) . . . . 0.0(6) no
C(21) C(20) C(19) C(24) . . . . -2.5(5) no
C(21) C(22) C(23) C(24) . . . . -1.4(6) no
C(24) C(19) P(2) C(25) . . . . 122.2(3) no
C(24) C(19) P(2) C(31) . . . . 15.3(3) no
C(25) P(2) C(31) C(32) . . . . -6.2(3) no
C(25) P(2) C(31) C(36) . . . . 172.5(3) no
C(25) C(26) C(27) C(28) . . . . 1.3(6) no
C(25) C(30) C(29) C(28) . . . . 1.0(6) no
C(26) C(25) P(2) C(31) . . . . 88.5(3) no
C(26) C(25) C(30) C(29) . . . . -0.3(5) no
C(26) C(27) C(28) C(29) . . . . -0.7(6) no
C(27) C(26) C(25) C(30) . . . . -0.8(5) no
C(27) C(28) C(29) C(30) . . . . -0.5(6) no
C(30) C(25) P(2) C(31) . . . . -86.7(3) no
C(31) C(32) C(33) C(34) . . . . -0.6(7) no
C(31) C(36) C(35) C(34) . . . . -1.4(6) no
C(32) C(31) C(36) C(35) . . . . 0.4(5) no
C(32) C(33) C(34) C(35) . . . . -0.3(7) no
C(33) C(32) C(31) C(36) . . . . 0.5(6) no
C(33) C(34) C(35) C(36) . . . . 1.3(6) no
C(37) N(2) N(3) C(38) . . . . -167.1(3) no
C(38) C(39) C(40) C(41) . . . . 177.9(4) no
C(38) C(39) C(44) C(43) . . . . -177.8(4) no
C(38) C(45A) C(46A) C(45B) . . . . 51(3) no
C(38) C(45A) C(46A) C(46B) . . . . -94(3) no
C(38) C(45A) C(45B) C(46A) . . . . -130(2) no
C(38) C(45A) C(45B) C(46B) . . . . -115(1) no
C(38) C(45A) C(46B) C(46A) . . . . 91(3) no
C(38) C(45A) C(46B) C(45B) . . . . 67(2) no
C(38) C(45B) C(45A) C(46A) . . . . 130(2) no
C(38) C(45B) C(45A) C(46B) . . . . 115(1) no
C(38) C(45B) C(46A) C(45A) . . . . -93(3) no
C(38) C(45B) C(46A) C(46B) . . . . -49(4) no
C(38) C(45B) C(46B) C(45A) . . . . -76(2) no
C(38) C(45B) C(46B) C(46A) . . . . 141(4) no
C(39) C(38) C(45A) C(46A) . . . . 96.9(9) no
C(39) C(38) C(45A) C(45B) . . . . 123(2) no
C(39) C(38) C(45A) C(46B) . . . . 75.1(7) no
C(39) C(38) C(45B) C(45A) . . . . -69(2) no
C(39) C(38) C(45B) C(46A) . . . . 46(2) no
C(39) C(38) C(45B) C(46B) . . . . 28(2) no
C(39) C(40) C(41) C(42) . . . . -1.3(8) no
C(39) C(44) C(43) C(42) . . . . 0.8(8) no
C(40) C(39) C(38) C(45A) . . . . -121.1(6) no
C(40) C(39) C(38) C(45B) . . . . -93.7(9) no
C(40) C(39) C(44) C(43) . . . . -1.2(7) no
C(40) C(41) C(42) C(43) . . . . 0.9(9) no
C(41) C(40) C(39) C(44) . . . . 1.4(7) no
C(41) C(42) C(43) C(44) . . . . -0.7(9) no
C(44) C(39) C(38) C(45A) . . . . 55.4(7) no
C(44) C(39) C(38) C(45B) . . . . 82.8(9) no
C(45A) C(38) C(45B) C(46A) . . . . 115(2) no
C(45A) C(38) C(45B) C(46B) . . . . 97(2) no
C(45A) C(46A) C(45B) C(46B) . . . . -44(5) no
C(45A) C(46A) C(46B) C(45B) . . . . 18(2) no
C(45A) C(45B) C(46A) C(46B) . . . . 44(5) no
C(45A) C(45B) C(46B) C(46A) . . . . -142(4) no
C(45A) C(46B) C(46A) C(45B) . . . . -18(2) no
C(45A) C(46B) C(45B) C(46A) . . . . 142(4) no
C(46A) C(45A) C(38) C(45B) . . . . -26(1) no
C(46A) C(45A) C(45B) C(46B) . . . . 15(2) no
C(46A) C(45A) C(46B) C(45B) . . . . -24(3) no
C(46A) C(45B) C(45A) C(46B) . . . . -15(2) no
C(46A) C(46B) C(45A) C(45B) . . . . 24(3) no
C(45B) C(38) C(45A) C(46B) . . . . -48(2) no
C(45B) C(45A) C(46A) C(46B) . . . . -145(4) no
C(45B) C(46A) C(45A) C(46B) . . . . 145(4) no
